data_7116992
loop_
_publ_author_name
'Ke Cao'
'Yawen Huang'
'Junxiao Yang'
'Ji Wu'

_publ_section_title
;
 Palladium catalyzed selective mono-arylation of o-carboranes via B-H
 activation
;
_journal_name_full Chem.Commun.
_journal_page_first 7257
_journal_paper_doi 10.1039/C5cc01331C
_journal_volume 51
_journal_year 2015
_chemical_formula_moiety 'C12 H22 B10'
_chemical_formula_sum 'C12 H22 B10'
_chemical_formula_weight 274.39
_space_group_crystal_system orthorhombic
_space_group_IT_number 19
_space_group_name_Hall 'P 2ac 2ab'
_space_group_name_H-M_alt 'P 21 21 21'
_symmetry_space_group_name_Hall 'P 2ac 2ab'
_symmetry_space_group_name_H-M 'P 21 21 21'
_atom_sites_solution_hydrogens geom
_atom_sites_solution_primary direct
_audit_creation_date 2015-01-14
_audit_creation_method
;
Olex2 1.2
(compiled 2015.01.12 svn.r3133 for OlexSys, GUI svn.r4987)
;
_audit_update_record
;
2015-01-15 deposited with the CCDC.
2015-03-24 downloaded from the CCDC.
;
_cell_angle_alpha 90
_cell_angle_beta 90
_cell_angle_gamma 90
_cell_formula_units_Z 4
_cell_length_a 9.0090(5)
_cell_length_b 12.9189(8)
_cell_length_c 14.1739(10)
_cell_measurement_reflns_used 895
_cell_measurement_temperature 294.12(10)
_cell_measurement_theta_max 20.8490
_cell_measurement_theta_min 3.8750
_cell_volume 1649.65(18)
_computing_cell_refinement
;
CrysAlisPro, Agilent Technologies,
Version 1.171.36.28 (release 01-02-2013 CrysAlis171 .NET)
(compiled Feb  1 2013,16:14:44)
;
_computing_data_collection
;
CrysAlisPro, Agilent Technologies,
Version 1.171.36.28 (release 01-02-2013 CrysAlis171 .NET)
(compiled Feb  1 2013,16:14:44)
;
_computing_data_reduction
;
CrysAlisPro, Agilent Technologies,
Version 1.171.36.28 (release 01-02-2013 CrysAlis171 .NET)
(compiled Feb  1 2013,16:14:44)
;
_computing_molecular_graphics 'Olex2 (Dolomanov et al., 2009)'
_computing_publication_material 'Olex2 (Dolomanov et al., 2009)'
_computing_structure_refinement 'ShelXL (Sheldrick, 2008)'
_computing_structure_solution 'ShelXS (Sheldrick, 2008)'
_diffrn_ambient_temperature 294.12(10)
_diffrn_detector_area_resol_mean 16.0733
_diffrn_measured_fraction_theta_full 0.995
_diffrn_measured_fraction_theta_max 0.996
_diffrn_measurement_details
;
  1 omega  -13.00   92.00   1.5000   10.0000
omega____ theta____ kappa____ phi______ frames
    -       19.7946   19.0000  -90.0000 70

  2 omega   10.00   43.00   1.5000   10.0000
omega____ theta____ kappa____ phi______ frames
    -       19.7946  -77.0000  -90.0000 22
;
_diffrn_measurement_device_type 'SuperNova, Dual, Cu at zero, Eos'
_diffrn_measurement_method '\w scans'
_diffrn_orient_matrix_UB_11 -0.0038649000
_diffrn_orient_matrix_UB_12 0.0523226000
_diffrn_orient_matrix_UB_13 0.0149296000
_diffrn_orient_matrix_UB_21 -0.0271898000
_diffrn_orient_matrix_UB_22 -0.0162648000
_diffrn_orient_matrix_UB_23 0.0445673000
_diffrn_orient_matrix_UB_31 0.0737928000
_diffrn_orient_matrix_UB_32 -0.0032393000
_diffrn_orient_matrix_UB_33 0.0172128000
_diffrn_radiation_monochromator mirror
_diffrn_radiation_type MoK\a
_diffrn_radiation_wavelength 0.71073
_diffrn_reflns_av_R_equivalents 0.0320
_diffrn_reflns_av_unetI/netI 0.0767
_diffrn_reflns_Laue_measured_fraction_full 0.995
_diffrn_reflns_Laue_measured_fraction_max 0.996
_diffrn_reflns_limit_h_max 11
_diffrn_reflns_limit_h_min -10
_diffrn_reflns_limit_k_max 15
_diffrn_reflns_limit_k_min -10
_diffrn_reflns_limit_l_max 17
_diffrn_reflns_limit_l_min -10
_diffrn_reflns_number 4243
_diffrn_reflns_point_group_measured_fraction_full 0.904
_diffrn_reflns_point_group_measured_fraction_max 0.896
_diffrn_reflns_theta_full 25.500
_diffrn_reflns_theta_max 26.020
_diffrn_reflns_theta_min 3.279
_diffrn_source 'SuperNova (Mo) X-ray Source'
_exptl_absorpt_coefficient_mu 0.053
_exptl_absorpt_correction_T_max 1.00000
_exptl_absorpt_correction_T_min 0.58626
_exptl_absorpt_correction_type multi-scan
_exptl_absorpt_process_details
;
CrysAlisPro, Agilent Technologies,
Version 1.171.36.28 (release 01-02-2013 CrysAlis171 .NET)
(compiled Feb  1 2013,16:14:44)
Empirical absorption correction using spherical harmonics,
 implemented in SCALE3 ABSPACK scaling algorithm.
;
_exptl_crystal_colour 'clear light colourless'
_exptl_crystal_density_diffrn 1.105
_exptl_crystal_description block
_exptl_crystal_F_000 576
_exptl_crystal_size_max 0.33
_exptl_crystal_size_mid 0.31
_exptl_crystal_size_min 0.26
_refine_diff_density_max 0.114
_refine_diff_density_min -0.127
_refine_diff_density_rms 0.032
_refine_ls_abs_structure_details
;
 Flack x determined using 418 quotients [(I+)-(I-)]/[(I+)+(I-)]
 (Parsons, Flack and Wagner, Acta Cryst. B69 (2013) 249-259).
;
_refine_ls_abs_structure_Flack -2.1(10)
_refine_ls_extinction_coef .
_refine_ls_extinction_method none
_refine_ls_goodness_of_fit_ref 1.068
_refine_ls_hydrogen_treatment constr
_refine_ls_matrix_type full
_refine_ls_number_parameters 199
_refine_ls_number_reflns 2909
_refine_ls_number_restraints 0
_refine_ls_restrained_S_all 1.068
_refine_ls_R_factor_all 0.1265
_refine_ls_R_factor_gt 0.0736
_refine_ls_shift/su_max 0.000
_refine_ls_shift/su_mean 0.000
_refine_ls_structure_factor_coef Fsqd
_refine_ls_weighting_details 'w=1/[\s^2^(Fo^2^)+(0.0739P)^2^+0.3401P] where P=(Fo^2^+2Fc^2^)/3'
_refine_ls_weighting_scheme calc
_refine_ls_wR_factor_gt 0.1740
_refine_ls_wR_factor_ref 0.2084
_reflns_Friedel_coverage 0.566
_reflns_Friedel_fraction_full 0.780
_reflns_Friedel_fraction_max 0.762
_reflns_number_gt 1644
_reflns_number_total 2909
_reflns_threshold_expression 'I > 2\s(I)'
_cod_data_source_file c5cc01331c2.cif
_cod_data_source_block ck_209
_cod_database_code 7116992
_shelx_space_group_comment
;
The symmetry employed for this shelxl refinement is uniquely defined
by the following loop, which should always be used as a source of
symmetry information in preference to the above space-group names.
They are only intended as comments.
;
_reflns_odcompleteness_completeness 99.39
_reflns_odcompleteness_iscentric 1
_reflns_odcompleteness_theta 26.32
_olex2_refinement_description
;
1. Fixed Uiso
 At 1.2 times of:
  All B(H) groups, All C(H) groups, All C(H,H) groups
2.a Secondary CH2 refined with riding coordinates:
 C3(H3A,H3B), C4(H4A,H4B), C5(H5A,H5B), C6(H6A,H6B)
2.b Aromatic/amide H refined with riding coordinates:
 C8(H8), C9(H9), C10(H10), C11(H11), C12(H12)
2.c Boron cage BH refined with riding coordinates:
 B3(H3), B4(H4), B5(H5), B6(H6), B7(H7), B8(H8A), B10(H10A), B11(H11A),
 B12(H12A)
;
_shelx_shelxl_version_number 2014/7
_olex2_date_sample_data_collection 1410857876.23
_olex2_submission_special_instructions 'No special instructions were received'

loop_
_space_group_symop_operation_xyz
'x, y, z'
'-x+1/2, -y, z+1/2'
'x+1/2, -y+1/2, -z'
'-x, y+1/2, -z+1/2'

loop_
_atom_site_label
_atom_site_type_symbol
_atom_site_fract_x
_atom_site_fract_y
_atom_site_fract_z
_atom_site_U_iso_or_equiv
_atom_site_adp_type
_atom_site_occupancy
_atom_site_site_symmetry_order
_atom_site_calc_flag
_atom_site_refinement_flags_posn
_atom_site_refinement_flags_adp
_atom_site_refinement_flags_occupancy
_atom_site_disorder_assembly
_atom_site_disorder_group
C1 C 0.3522(6) -0.6532(3) -0.7731(4) 0.0590(13) Uani 1 1 d . . . . .
C2 C 0.3462(5) -0.5843(4) -0.8719(4) 0.0684(15) Uani 1 1 d . . . . .
C3 C 0.4823(7) -0.5848(6) -0.9354(4) 0.094(2) Uani 1 1 d . . . . .
H3A H 0.4590 -0.6236 -0.9921 0.113 Uiso 1 1 calc R . . . .
H3B H 0.5035 -0.5141 -0.9543 0.113 Uiso 1 1 calc R . . . .
C4 C 0.6197(8) -0.6301(8) -0.8919(7) 0.150(4) Uani 1 1 d . . . . .
H4A H 0.6869 -0.6490 -0.9425 0.180 Uiso 1 1 calc R . . . .
H4B H 0.6679 -0.5762 -0.8554 0.180 Uiso 1 1 calc R . . . .
C5 C 0.6016(8) -0.7177(7) -0.8326(7) 0.134(3) Uani 1 1 d . . . . .
H5A H 0.6981 -0.7344 -0.8063 0.160 Uiso 1 1 calc R . . . .
H5B H 0.5727 -0.7755 -0.8723 0.160 Uiso 1 1 calc R . . . .
C6 C 0.4945(7) -0.7121(5) -0.7533(5) 0.089(2) Uani 1 1 d . . . . .
H6A H 0.5437 -0.6800 -0.7000 0.107 Uiso 1 1 calc R . . . .
H6B H 0.4687 -0.7822 -0.7349 0.107 Uiso 1 1 calc R . . . .
C7 C -0.0687(5) -0.5992(4) -0.6547(4) 0.0595(13) Uani 1 1 d . . . . .
C8 C -0.1697(6) -0.5186(4) -0.6462(4) 0.0739(16) Uani 1 1 d . . . . .
H8 H -0.1577 -0.4599 -0.6834 0.089 Uiso 1 1 calc R . . . .
C9 C -0.2871(7) -0.5231(5) -0.5842(5) 0.0845(18) Uani 1 1 d . . . . .
H9 H -0.3533 -0.4680 -0.5811 0.101 Uiso 1 1 calc R . . . .
C10 C -0.3078(8) -0.6054(6) -0.5283(5) 0.099(2) Uani 1 1 d . . . . .
H10 H -0.3869 -0.6073 -0.4862 0.118 Uiso 1 1 calc R . . . .
C11 C -0.2105(10) -0.6867(5) -0.5341(5) 0.113(3) Uani 1 1 d . . . . .
H11 H -0.2237 -0.7445 -0.4958 0.136 Uiso 1 1 calc R . . . .
C12 C -0.0927(8) -0.6831(4) -0.5966(5) 0.091(2) Uani 1 1 d . . . . .
H12 H -0.0277 -0.7390 -0.5996 0.109 Uiso 1 1 calc R . . . .
B3 B 0.2463(7) -0.6974(5) -0.8647(5) 0.0748(19) Uani 1 1 d . . . . .
H3 H 0.2713 -0.7676 -0.9057 0.090 Uiso 1 1 calc R . . . .
B4 B 0.1824(7) -0.7028(4) -0.7474(5) 0.0633(17) Uani 1 1 d . . . . .
H4 H 0.1649 -0.7772 -0.7114 0.076 Uiso 1 1 calc R . . . .
B5 B 0.2523(6) -0.5948(5) -0.6871(4) 0.0614(15) Uani 1 1 d . . . . .
H5 H 0.2809 -0.5987 -0.6118 0.074 Uiso 1 1 calc R . . . .
B6 B 0.3575(8) -0.5202(4) -0.7674(5) 0.0685(17) Uani 1 1 d . . . . .
H6 H 0.4550 -0.4751 -0.7452 0.082 Uiso 1 1 calc R . . . .
B7 B 0.1713(7) -0.5838(7) -0.9163(5) 0.084(2) Uani 1 1 d . . . . .
H7 H 0.1458 -0.5796 -0.9921 0.101 Uiso 1 1 calc R . . . .
B8 B 0.0634(8) -0.6584(6) -0.8381(5) 0.077(2) Uani 1 1 d . . . . .
H8A H -0.0331 -0.7034 -0.8622 0.093 Uiso 1 1 calc R . . . .
B9 B 0.0647(6) -0.5955(4) -0.7262(4) 0.0587(15) Uani 1 1 d . . . . .
B10 B 0.1779(7) -0.4823(4) -0.7393(5) 0.0671(17) Uani 1 1 d . . . . .
H10A H 0.1560 -0.4118 -0.6980 0.081 Uiso 1 1 calc R . . . .
B11 B 0.2420(8) -0.4780(5) -0.8565(6) 0.086(2) Uani 1 1 d . . . . .
H11A H 0.2634 -0.4045 -0.8933 0.103 Uiso 1 1 calc R . . . .
B12 B 0.0604(8) -0.5217(6) -0.8325(5) 0.082(2) Uani 1 1 d . . . . .
H12A H -0.0386 -0.4770 -0.8525 0.098 Uiso 1 1 calc R . . . .

loop_
_atom_site_aniso_label
_atom_site_aniso_U_11
_atom_site_aniso_U_22
_atom_site_aniso_U_33
_atom_site_aniso_U_23
_atom_site_aniso_U_13
_atom_site_aniso_U_12
C1 0.072(3) 0.043(2) 0.062(3) 0.002(2) -0.005(3) 0.006(2)
C2 0.071(3) 0.075(3) 0.060(4) 0.010(3) 0.010(3) 0.000(3)
C3 0.096(4) 0.102(5) 0.085(5) 0.003(4) 0.022(4) 0.002(4)
C4 0.102(5) 0.192(9) 0.156(9) 0.055(8) 0.050(6) 0.050(6)
C5 0.095(5) 0.133(7) 0.173(9) 0.035(7) 0.041(6) 0.038(5)
C6 0.083(4) 0.082(4) 0.101(5) 0.004(4) -0.006(4) 0.022(3)
C7 0.072(3) 0.051(3) 0.055(3) 0.002(3) -0.001(3) -0.003(2)
C8 0.084(4) 0.061(3) 0.077(4) -0.002(3) 0.008(4) 0.004(3)
C9 0.084(4) 0.078(4) 0.092(5) -0.017(4) 0.019(4) 0.002(3)
C10 0.119(5) 0.092(5) 0.085(5) -0.025(4) 0.048(4) -0.026(4)
C11 0.172(7) 0.082(5) 0.085(5) 0.016(4) 0.055(6) -0.003(5)
C12 0.128(5) 0.062(3) 0.082(4) 0.011(3) 0.036(5) 0.010(4)
B3 0.093(5) 0.063(4) 0.068(5) -0.016(3) 0.004(4) -0.011(3)
B4 0.074(4) 0.049(3) 0.067(4) 0.000(3) 0.005(4) 0.000(3)
B5 0.078(4) 0.055(3) 0.050(3) 0.002(3) -0.006(3) 0.006(3)
B6 0.077(4) 0.052(3) 0.076(4) -0.003(3) 0.002(4) -0.005(3)
B7 0.082(4) 0.115(6) 0.056(4) 0.009(4) -0.007(4) 0.001(5)
B8 0.079(4) 0.089(5) 0.063(4) -0.007(4) -0.004(4) -0.008(4)
B9 0.077(4) 0.044(3) 0.055(3) 0.010(3) -0.008(3) 0.002(3)
B10 0.081(4) 0.041(3) 0.079(5) 0.005(3) 0.013(4) 0.005(3)
B11 0.088(4) 0.070(4) 0.099(6) 0.035(4) 0.025(5) 0.012(4)
B12 0.081(4) 0.092(5) 0.073(5) 0.036(4) 0.005(4) 0.016(4)

loop_
_atom_type_symbol
_atom_type_description
_atom_type_scat_dispersion_real
_atom_type_scat_dispersion_imag
_atom_type_scat_source
C C 0.0033 0.0016 'International Tables Vol C Tables 4.2.6.8 and 6.1.1.4'
H H 0.0000 0.0000 'International Tables Vol C Tables 4.2.6.8 and 6.1.1.4'
B B 0.0013 0.0007 'International Tables Vol C Tables 4.2.6.8 and 6.1.1.4'

loop_
_geom_angle_atom_site_label_1
_geom_angle_atom_site_label_2
_geom_angle_atom_site_label_3
_geom_angle
_geom_angle_site_symmetry_1
_geom_angle_site_symmetry_3
C2 C1 B3 61.3(3) . .
C2 C1 B4 110.7(4) . .
C2 C1 B5 110.6(4) . .
C2 C1 B6 60.3(3) . .
C6 C1 C2 116.9(5) . .
C6 C1 B3 116.3(5) . .
C6 C1 B4 122.1(4) . .
C6 C1 B5 122.7(5) . .
C6 C1 B6 118.0(5) . .
B3 C1 B6 112.6(4) . .
B4 C1 B3 62.3(4) . .
B4 C1 B6 113.1(4) . .
B5 C1 B3 113.5(4) . .
B5 C1 B4 62.3(3) . .
B5 C1 B6 62.4(4) . .
C1 C2 B3 60.8(3) . .
C1 C2 B6 61.6(3) . .
C1 C2 B7 110.2(4) . .
C1 C2 B11 110.3(4) . .
C3 C2 C1 118.1(5) . .
C3 C2 B3 117.0(5) . .
C3 C2 B6 118.0(5) . .
C3 C2 B7 121.9(5) . .
C3 C2 B11 122.1(5) . .
B6 C2 B3 113.2(4) . .
B7 C2 B3 62.6(4) . .
B7 C2 B6 112.2(5) . .
B11 C2 B3 113.3(4) . .
B11 C2 B6 61.4(4) . .
B11 C2 B7 61.7(4) . .
C2 C3 H3A 108.5 . .
C2 C3 H3B 108.5 . .
H3A C3 H3B 107.5 . .
C4 C3 C2 115.0(6) . .
C4 C3 H3A 108.5 . .
C4 C3 H3B 108.5 . .
C3 C4 H4A 108.0 . .
C3 C4 H4B 108.0 . .
H4A C4 H4B 107.2 . .
C5 C4 C3 117.4(7) . .
C5 C4 H4A 108.0 . .
C5 C4 H4B 108.0 . .
C4 C5 H5A 107.6 . .
C4 C5 H5B 107.6 . .
C4 C5 C6 119.0(7) . .
H5A C5 H5B 107.0 . .
C6 C5 H5A 107.6 . .
C6 C5 H5B 107.6 . .
C1 C6 H6A 108.3 . .
C1 C6 H6B 108.3 . .
C5 C6 C1 115.7(6) . .
C5 C6 H6A 108.3 . .
C5 C6 H6B 108.3 . .
H6A C6 H6B 107.4 . .
C8 C7 B9 122.3(5) . .
C12 C7 C8 115.9(5) . .
C12 C7 B9 121.9(5) . .
C7 C8 H8 119.1 . .
C9 C8 C7 121.8(5) . .
C9 C8 H8 119.1 . .
C8 C9 H9 119.4 . .
C10 C9 C8 121.2(6) . .
C10 C9 H9 119.4 . .
C9 C10 H10 120.5 . .
C9 C10 C11 119.0(6) . .
C11 C10 H10 120.5 . .
C10 C11 H11 119.9 . .
C10 C11 C12 120.2(6) . .
C12 C11 H11 119.9 . .
C7 C12 C11 121.9(6) . .
C7 C12 H12 119.0 . .
C11 C12 H12 119.0 . .
C1 B3 C2 57.9(3) . .
C1 B3 H3 124.2 . .
C1 B3 B4 58.5(4) . .
C1 B3 B7 104.4(4) . .
C1 B3 B8 105.2(5) . .
C2 B3 H3 124.2 . .
C2 B3 B4 105.1(4) . .
C2 B3 B7 58.1(4) . .
C2 B3 B8 105.0(5) . .
B4 B3 H3 122.2 . .
B4 B3 B7 107.3(5) . .
B4 B3 B8 60.3(4) . .
B7 B3 H3 122.8 . .
B8 B3 H3 122.6 . .
B8 B3 B7 59.7(4) . .
C1 B4 B3 59.2(3) . .
C1 B4 H4 124.0 . .
C1 B4 B5 58.7(3) . .
C1 B4 B8 105.5(4) . .
C1 B4 B9 106.3(4) . .
B3 B4 H4 121.3 . .
B3 B4 B8 59.9(4) . .
B3 B4 B9 109.0(4) . .
B5 B4 B3 108.1(4) . .
B5 B4 H4 121.5 . .
B5 B4 B8 108.3(4) . .
B5 B4 B9 60.6(3) . .
B8 B4 H4 122.2 . .
B8 B4 B9 60.5(3) . .
B9 B4 H4 121.3 . .
C1 B5 B4 59.0(3) . .
C1 B5 H5 123.7 . .
C1 B5 B6 59.6(3) . .
C1 B5 B9 106.2(4) . .
C1 B5 B10 105.5(4) . .
B4 B5 H5 121.3 . .
B4 B5 B6 108.2(4) . .
B4 B5 B9 60.2(3) . .
B4 B5 B10 108.4(4) . .
B6 B5 H5 121.7 . .
B6 B5 B9 108.2(4) . .
B9 B5 H5 121.6 . .
B10 B5 H5 122.3 . .
B10 B5 B6 59.0(3) . .
B10 B5 B9 60.8(3) . .
C1 B6 B5 58.0(3) . .
C1 B6 H6 124.4 . .
C1 B6 B10 105.4(5) . .
C1 B6 B11 105.4(5) . .
C2 B6 C1 58.1(3) . .
C2 B6 B5 105.2(4) . .
C2 B6 H6 123.8 . .
C2 B6 B10 106.4(5) . .
C2 B6 B11 58.7(4) . .
B5 B6 H6 122.2 . .
B10 B6 B5 60.4(3) . .
B10 B6 H6 121.9 . .
B11 B6 B5 108.7(5) . .
B11 B6 H6 121.6 . .
B11 B6 B10 61.1(4) . .
C2 B7 B3 59.3(4) . .
C2 B7 H7 123.9 . .
C2 B7 B8 106.1(5) . .
C2 B7 B11 58.6(4) . .
C2 B7 B12 106.3(5) . .
B3 B7 H7 121.5 . .
B8 B7 B3 59.9(4) . .
B8 B7 H7 121.7 . .
B11 B7 B3 108.2(5) . .
B11 B7 H7 121.1 . .
B11 B7 B8 109.1(5) . .
B11 B7 B12 61.0(4) . .
B12 B7 B3 108.5(5) . .
B12 B7 H7 121.4 . .
B12 B7 B8 60.5(4) . .
B3 B8 B4 59.8(4) . .
B3 B8 H8A 121.4 . .
B3 B8 B9 108.3(5) . .
B3 B8 B12 108.0(5) . .
B4 B8 H8A 122.2 . .
B4 B8 B9 59.8(3) . .
B7 B8 B3 60.4(4) . .
B7 B8 B4 107.5(5) . .
B7 B8 H8A 122.0 . .
B7 B8 B9 107.9(5) . .
B7 B8 B12 59.3(4) . .
B9 B8 H8A 121.5 . .
B12 B8 B4 107.5(5) . .
B12 B8 H8A 122.0 . .
B12 B8 B9 60.3(4) . .
C7 B9 B4 122.9(4) . .
C7 B9 B5 121.7(4) . .
C7 B9 B8 123.7(5) . .
C7 B9 B10 121.8(5) . .
C7 B9 B12 123.0(4) . .
B4 B9 B5 59.2(3) . .
B4 B9 B8 59.7(4) . .
B4 B9 B10 106.3(4) . .
B4 B9 B12 106.7(4) . .
B5 B9 B8 106.6(4) . .
B5 B9 B10 59.2(3) . .
B5 B9 B12 106.3(4) . .
B8 B9 B10 106.5(4) . .
B8 B9 B12 59.4(4) . .
B12 B9 B10 59.3(4) . .
B5 B10 B9 60.0(3) . .
B5 B10 H10A 121.9 . .
B5 B10 B12 107.6(4) . .
B6 B10 B5 60.6(3) . .
B6 B10 B9 108.9(4) . .
B6 B10 H10A 121.5 . .
B6 B10 B11 59.1(4) . .
B6 B10 B12 107.7(5) . .
B9 B10 H10A 121.2 . .
B11 B10 B5 107.3(4) . .
B11 B10 B9 108.1(5) . .
B11 B10 H10A 122.3 . .
B11 B10 B12 60.0(4) . .
B12 B10 B9 60.1(4) . .
B12 B10 H10A 121.9 . .
C2 B11 B6 59.9(4) . .
C2 B11 B7 59.7(4) . .
C2 B11 B10 106.3(5) . .
C2 B11 H11A 123.2 . .
C2 B11 B12 106.4(5) . .
B6 B11 B7 109.3(5) . .
B6 B11 B10 59.8(4) . .
B6 B11 H11A 120.9 . .
B6 B11 B12 108.5(5) . .
B7 B11 B10 108.5(5) . .
B7 B11 H11A 120.9 . .
B7 B11 B12 60.0(4) . .
B10 B11 H11A 122.1 . .
B10 B11 B12 60.2(4) . .
B12 B11 H11A 122.0 . .
B7 B12 B8 60.2(4) . .
B7 B12 B9 108.5(5) . .
B7 B12 B10 107.3(4) . .
B7 B12 B11 59.0(4) . .
B7 B12 H12A 122.0 . .
B8 B12 B9 60.3(4) . .
B8 B12 B10 108.2(5) . .
B8 B12 H12A 121.7 . .
B9 B12 H12A 121.0 . .
B10 B12 B9 60.6(3) . .
B10 B12 H12A 121.7 . .
B11 B12 B8 107.3(5) . .
B11 B12 B9 108.3(5) . .
B11 B12 B10 59.8(4) . .
B11 B12 H12A 122.3 . .

loop_
_geom_bond_atom_site_label_1
_geom_bond_atom_site_label_2
_geom_bond_distance
_geom_bond_site_symmetry_2
C1 C2 1.660(7) .
C1 C6 1.518(7) .
C1 B3 1.710(8) .
C1 B4 1.698(8) .
C1 B5 1.691(8) .
C1 B6 1.720(7) .
C2 C3 1.522(7) .
C2 B3 1.719(8) .
C2 B6 1.699(8) .
C2 B7 1.697(9) .
C2 B11 1.678(9) .
C3 H3A 0.9700 .
C3 H3B 0.9700 .
C3 C4 1.502(9) .
C4 H4A 0.9700 .
C4 H4B 0.9700 .
C4 C5 1.419(10) .
C5 H5A 0.9700 .
C5 H5B 0.9700 .
C5 C6 1.483(10) .
C6 H6A 0.9700 .
C6 H6B 0.9700 .
C7 C8 1.388(6) .
C7 C12 1.378(7) .
C7 B9 1.573(8) .
C8 H8 0.9300 .
C8 C9 1.376(7) .
C9 H9 0.9300 .
C9 C10 1.339(8) .
C10 H10 0.9300 .
C10 C11 1.371(9) .
C11 H11 0.9300 .
C11 C12 1.384(8) .
C12 H12 0.9300 .
B3 H3 1.1000 .
B3 B4 1.762(10) .
B3 B7 1.774(10) .
B3 B8 1.764(10) .
B4 H4 1.1000 .
B4 B5 1.753(8) .
B4 B8 1.770(9) .
B4 B9 1.771(8) .
B5 H5 1.1000 .
B5 B6 1.767(9) .
B5 B9 1.779(8) .
B5 B10 1.763(8) .
B6 H6 1.1000 .
B6 B10 1.737(9) .
B6 B11 1.725(10) .
B7 H7 1.1000 .
B7 B8 1.762(10) .
B7 B11 1.729(11) .
B7 B12 1.746(10) .
B8 H8A 1.1000 .
B8 B9 1.783(9) .
B8 B12 1.768(10) .
B9 B10 1.793(8) .
B9 B12 1.784(8) .
B10 H10A 1.1000 .
B10 B11 1.761(10) .
B10 B12 1.769(10) .
B11 H11A 1.1000 .
B11 B12 1.764(10) .
B12 H12A 1.1000 .

loop_
_geom_torsion_atom_site_label_1
_geom_torsion_atom_site_label_2
_geom_torsion_atom_site_label_3
_geom_torsion_atom_site_label_4
_geom_torsion
_geom_torsion_site_symmetry_1
_geom_torsion_site_symmetry_2
_geom_torsion_site_symmetry_3
_geom_torsion_site_symmetry_4
C1 C2 C3 C4 -12.2(9) . . . .
C1 C2 B3 B4 36.2(4) . . . .
C1 C2 B3 B7 137.4(5) . . . .
C1 C2 B3 B8 98.8(5) . . . .
C1 C2 B6 B5 -35.2(4) . . . .
C1 C2 B6 B10 -98.3(5) . . . .
C1 C2 B6 B11 -138.1(5) . . . .
C1 C2 B7 B3 -39.0(4) . . . .
C1 C2 B7 B8 -0.1(6) . . . .
C1 C2 B7 B11 102.8(5) . . . .
C1 C2 B7 B12 63.2(6) . . . .
C1 C2 B11 B6 38.8(4) . . . .
C1 C2 B11 B7 -102.6(5) . . . .
C1 C2 B11 B10 -0.4(6) . . . .
C1 C2 B11 B12 -63.5(6) . . . .
C1 B3 B4 B5 33.7(4) . . . .
C1 B3 B4 B8 134.8(4) . . . .
C1 B3 B4 B9 98.1(4) . . . .
C1 B3 B7 C2 36.3(4) . . . .
C1 B3 B7 B8 -99.5(5) . . . .
C1 B3 B7 B11 2.5(6) . . . .
C1 B3 B7 B12 -62.1(6) . . . .
C1 B3 B8 B4 -38.8(4) . . . .
C1 B3 B8 B7 98.0(5) . . . .
C1 B3 B8 B9 -2.6(6) . . . .
C1 B3 B8 B12 61.3(6) . . . .
C1 B4 B5 B6 35.0(4) . . . .
C1 B4 B5 B9 136.0(4) . . . .
C1 B4 B5 B10 97.5(4) . . . .
C1 B4 B8 B3 39.2(4) . . . .
C1 B4 B8 B7 0.7(6) . . . .
C1 B4 B8 B9 -100.2(4) . . . .
C1 B4 B8 B12 -61.8(6) . . . .
C1 B4 B9 C7 -148.3(5) . . . .
C1 B4 B9 B5 -38.2(4) . . . .
C1 B4 B9 B8 98.9(5) . . . .
C1 B4 B9 B10 -1.0(6) . . . .
C1 B4 B9 B12 61.1(5) . . . .
C1 B5 B6 C2 35.3(4) . . . .
C1 B5 B6 B10 135.7(5) . . . .
C1 B5 B6 B11 96.8(5) . . . .
C1 B5 B9 C7 150.4(4) . . . .
C1 B5 B9 B4 38.4(4) . . . .
C1 B5 B9 B8 0.6(5) . . . .
C1 B5 B9 B10 -99.0(4) . . . .
C1 B5 B9 B12 -61.7(5) . . . .
C1 B5 B10 B6 -38.7(4) . . . .
C1 B5 B10 B9 100.2(4) . . . .
C1 B5 B10 B11 -1.1(6) . . . .
C1 B5 B10 B12 62.1(5) . . . .
C1 B6 B10 B5 37.9(4) . . . .
C1 B6 B10 B9 0.9(6) . . . .
C1 B6 B10 B11 -99.3(5) . . . .
C1 B6 B10 B12 -62.8(5) . . . .
C1 B6 B11 C2 -36.0(4) . . . .
C1 B6 B11 B7 -1.2(6) . . . .
C1 B6 B11 B10 99.4(5) . . . .
C1 B6 B11 B12 62.6(6) . . . .
C2 C1 C6 C5 -11.1(8) . . . .
C2 C1 B3 B4 -138.1(4) . . . .
C2 C1 B3 B7 -36.4(4) . . . .
C2 C1 B3 B8 -98.4(5) . . . .
C2 C1 B4 B3 38.8(4) . . . .
C2 C1 B4 B5 -103.0(4) . . . .
C2 C1 B4 B8 -0.8(5) . . . .
C2 C1 B4 B9 -63.9(5) . . . .
C2 C1 B5 B4 103.3(5) . . . .
C2 C1 B5 B6 -37.5(4) . . . .
C2 C1 B5 B9 64.4(5) . . . .
C2 C1 B5 B10 0.9(5) . . . .
C2 C1 B6 B5 139.0(4) . . . .
C2 C1 B6 B10 99.9(5) . . . .
C2 C1 B6 B11 36.3(4) . . . .
C2 C3 C4 C5 38.1(12) . . . .
C2 B3 B4 C1 -35.9(4) . . . .
C2 B3 B4 B5 -2.2(6) . . . .
C2 B3 B4 B8 98.9(5) . . . .
C2 B3 B4 B9 62.2(5) . . . .
C2 B3 B7 B8 -135.7(5) . . . .
C2 B3 B7 B11 -33.7(4) . . . .
C2 B3 B7 B12 -98.4(6) . . . .
C2 B3 B8 B4 -99.0(5) . . . .
C2 B3 B8 B7 37.8(5) . . . .
C2 B3 B8 B9 -62.7(6) . . . .
C2 B3 B8 B12 1.1(6) . . . .
C2 B6 B10 B5 98.5(4) . . . .
C2 B6 B10 B9 61.5(5) . . . .
C2 B6 B10 B11 -38.7(4) . . . .
C2 B6 B10 B12 -2.2(5) . . . .
C2 B6 B11 B7 34.8(4) . . . .
C2 B6 B11 B10 135.4(4) . . . .
C2 B6 B11 B12 98.6(5) . . . .
C2 B7 B8 B3 -38.7(4) . . . .
C2 B7 B8 B4 -0.4(6) . . . .
C2 B7 B8 B9 62.7(6) . . . .
C2 B7 B8 B12 99.9(6) . . . .
C2 B7 B11 B6 -34.9(4) . . . .
C2 B7 B11 B10 -98.4(5) . . . .
C2 B7 B11 B12 -135.6(5) . . . .
C2 B7 B12 B8 -99.5(6) . . . .
C2 B7 B12 B9 -62.2(6) . . . .
C2 B7 B12 B10 1.9(7) . . . .
C2 B7 B12 B11 38.5(5) . . . .
C2 B11 B12 B7 -39.1(5) . . . .
C2 B11 B12 B8 -1.7(7) . . . .
C2 B11 B12 B9 62.0(7) . . . .
C2 B11 B12 B10 99.7(5) . . . .
C3 C2 B3 C1 108.7(5) . . . .
C3 C2 B3 B4 144.9(5) . . . .
C3 C2 B3 B7 -113.8(6) . . . .
C3 C2 B3 B8 -152.4(5) . . . .
C3 C2 B6 C1 -108.6(6) . . . .
C3 C2 B6 B5 -143.9(5) . . . .
C3 C2 B6 B10 153.1(5) . . . .
C3 C2 B6 B11 113.3(6) . . . .
C3 C2 B7 B3 106.2(6) . . . .
C3 C2 B7 B8 145.1(6) . . . .
C3 C2 B7 B11 -112.0(6) . . . .
C3 C2 B7 B12 -151.6(5) . . . .
C3 C2 B11 B6 -106.8(6) . . . .
C3 C2 B11 B7 111.8(6) . . . .
C3 C2 B11 B10 -146.0(5) . . . .
C3 C2 B11 B12 151.0(5) . . . .
C3 C4 C5 C6 -53.1(14) . . . .
C4 C5 C6 C1 37.8(12) . . . .
C6 C1 C2 C3 0.0(7) . . . .
C6 C1 C2 B3 106.8(5) . . . .
C6 C1 C2 B6 -108.4(6) . . . .
C6 C1 C2 B7 146.6(5) . . . .
C6 C1 C2 B11 -147.2(5) . . . .
C6 C1 B3 C2 -107.7(5) . . . .
C6 C1 B3 B4 114.2(5) . . . .
C6 C1 B3 B7 -144.1(5) . . . .
C6 C1 B3 B8 153.9(5) . . . .
C6 C1 B4 B3 -105.2(6) . . . .
C6 C1 B4 B5 113.0(6) . . . .
C6 C1 B4 B8 -144.7(5) . . . .
C6 C1 B4 B9 152.1(5) . . . .
C6 C1 B5 B4 -112.1(5) . . . .
C6 C1 B5 B6 107.0(6) . . . .
C6 C1 B5 B9 -151.1(5) . . . .
C6 C1 B5 B10 145.4(5) . . . .
C6 C1 B6 C2 106.6(6) . . . .
C6 C1 B6 B5 -114.4(6) . . . .
C6 C1 B6 B10 -153.4(5) . . . .
C6 C1 B6 B11 142.9(5) . . . .
C7 C8 C9 C10 0.9(9) . . . .
C7 B9 B10 B5 110.5(5) . . . .
C7 B9 B10 B6 147.8(5) . . . .
C7 B9 B10 B11 -149.5(5) . . . .
C7 B9 B10 B12 -112.1(5) . . . .
C7 B9 B12 B7 -149.9(5) . . . .
C7 B9 B12 B8 -112.6(6) . . . .
C7 B9 B12 B10 110.1(6) . . . .
C7 B9 B12 B11 147.5(5) . . . .
C8 C7 C12 C11 0.2(9) . . . .
C8 C7 B9 B4 -172.9(5) . . . .
C8 C7 B9 B5 115.6(6) . . . .
C8 C7 B9 B8 -99.7(6) . . . .
C8 C7 B9 B10 44.7(7) . . . .
C8 C7 B9 B12 -27.0(8) . . . .
C8 C9 C10 C11 -0.7(11) . . . .
C9 C10 C11 C12 0.3(11) . . . .
C10 C11 C12 C7 0.0(11) . . . .
C12 C7 C8 C9 -0.7(8) . . . .
C12 C7 B9 B4 7.0(8) . . . .
C12 C7 B9 B5 -64.5(7) . . . .
C12 C7 B9 B8 80.1(7) . . . .
C12 C7 B9 B10 -135.5(6) . . . .
C12 C7 B9 B12 152.9(6) . . . .
B3 C1 C2 C3 -106.9(6) . . . .
B3 C1 C2 B6 144.7(5) . . . .
B3 C1 C2 B7 39.8(5) . . . .
B3 C1 C2 B11 106.0(5) . . . .
B3 C1 C6 C5 58.5(8) . . . .
B3 C1 B4 B5 -141.8(4) . . . .
B3 C1 B4 B8 -39.6(4) . . . .
B3 C1 B4 B9 -102.7(5) . . . .
B3 C1 B5 B4 36.6(4) . . . .
B3 C1 B5 B6 -104.2(5) . . . .
B3 C1 B5 B9 -2.3(6) . . . .
B3 C1 B5 B10 -65.8(5) . . . .
B3 C1 B6 C2 -33.3(4) . . . .
B3 C1 B6 B5 105.7(5) . . . .
B3 C1 B6 B10 66.6(6) . . . .
B3 C1 B6 B11 3.0(7) . . . .
B3 C2 C3 C4 -81.8(8) . . . .
B3 C2 B6 C1 33.3(5) . . . .
B3 C2 B6 B5 -2.0(6) . . . .
B3 C2 B6 B10 -65.0(5) . . . .
B3 C2 B6 B11 -104.8(5) . . . .
B3 C2 B7 B8 38.9(5) . . . .
B3 C2 B7 B11 141.8(5) . . . .
B3 C2 B7 B12 102.2(6) . . . .
B3 C2 B11 B6 104.7(5) . . . .
B3 C2 B11 B7 -36.7(5) . . . .
B3 C2 B11 B10 65.6(6) . . . .
B3 C2 B11 B12 2.5(7) . . . .
B3 B4 B5 C1 -34.0(4) . . . .
B3 B4 B5 B6 1.1(6) . . . .
B3 B4 B5 B9 102.0(5) . . . .
B3 B4 B5 B10 63.5(5) . . . .
B3 B4 B8 B7 -38.5(5) . . . .
B3 B4 B8 B9 -139.4(5) . . . .
B3 B4 B8 B12 -101.0(5) . . . .
B3 B4 B9 C7 149.3(5) . . . .
B3 B4 B9 B5 -100.6(5) . . . .
B3 B4 B9 B8 36.5(4) . . . .
B3 B4 B9 B10 -63.4(5) . . . .
B3 B4 B9 B12 -1.3(6) . . . .
B3 B7 B8 B4 38.3(5) . . . .
B3 B7 B8 B9 101.3(5) . . . .
B3 B7 B8 B12 138.6(5) . . . .
B3 B7 B11 C2 34.0(4) . . . .
B3 B7 B11 B6 -0.8(6) . . . .
B3 B7 B11 B10 -64.4(6) . . . .
B3 B7 B11 B12 -101.5(5) . . . .
B3 B7 B12 B8 -37.1(5) . . . .
B3 B7 B12 B9 0.3(7) . . . .
B3 B7 B12 B10 64.3(6) . . . .
B3 B7 B12 B11 101.0(5) . . . .
B3 B8 B9 C7 -147.8(5) . . . .
B3 B8 B9 B4 -36.3(4) . . . .
B3 B8 B9 B5 1.3(6) . . . .
B3 B8 B9 B10 63.2(5) . . . .
B3 B8 B9 B12 100.7(6) . . . .
B3 B8 B12 B7 37.2(5) . . . .
B3 B8 B12 B9 -101.3(5) . . . .
B3 B8 B12 B10 -62.8(6) . . . .
B3 B8 B12 B11 0.3(7) . . . .
B4 C1 C2 C3 -146.1(5) . . . .
B4 C1 C2 B3 -39.2(4) . . . .
B4 C1 C2 B6 105.5(5) . . . .
B4 C1 C2 B7 0.6(6) . . . .
B4 C1 C2 B11 66.8(5) . . . .
B4 C1 C6 C5 130.9(7) . . . .
B4 C1 B3 C2 138.1(4) . . . .
B4 C1 B3 B7 101.7(5) . . . .
B4 C1 B3 B8 39.7(4) . . . .
B4 C1 B5 B6 -140.8(5) . . . .
B4 C1 B5 B9 -38.9(4) . . . .
B4 C1 B5 B10 -102.4(4) . . . .
B4 C1 B6 C2 -101.5(5) . . . .
B4 C1 B6 B5 37.4(4) . . . .
B4 C1 B6 B10 -1.6(6) . . . .
B4 C1 B6 B11 -65.3(6) . . . .
B4 B3 B7 C2 97.3(5) . . . .
B4 B3 B7 B8 -38.4(4) . . . .
B4 B3 B7 B11 63.6(6) . . . .
B4 B3 B7 B12 -1.1(7) . . . .
B4 B3 B8 B7 136.9(5) . . . .
B4 B3 B8 B9 36.3(4) . . . .
B4 B3 B8 B12 100.2(5) . . . .
B4 B5 B6 C1 -34.8(4) . . . .
B4 B5 B6 C2 0.5(5) . . . .
B4 B5 B6 B10 100.9(5) . . . .
B4 B5 B6 B11 62.0(5) . . . .
B4 B5 B9 C7 112.0(5) . . . .
B4 B5 B9 B8 -37.8(4) . . . .
B4 B5 B9 B10 -137.4(4) . . . .
B4 B5 B9 B12 -100.0(5) . . . .
B4 B5 B10 B6 -100.7(5) . . . .
B4 B5 B10 B9 38.2(4) . . . .
B4 B5 B10 B11 -63.0(5) . . . .
B4 B5 B10 B12 0.1(5) . . . .
B4 B8 B9 C7 -111.5(5) . . . .
B4 B8 B9 B5 37.6(4) . . . .
B4 B8 B9 B10 99.5(4) . . . .
B4 B8 B9 B12 137.0(5) . . . .
B4 B8 B12 B7 100.3(5) . . . .
B4 B8 B12 B9 -38.2(4) . . . .
B4 B8 B12 B10 0.3(7) . . . .
B4 B8 B12 B11 63.4(6) . . . .
B4 B9 B10 B5 -37.2(4) . . . .
B4 B9 B10 B6 0.0(6) . . . .
B4 B9 B10 B11 62.7(5) . . . .
B4 B9 B10 B12 100.1(5) . . . .
B4 B9 B12 B7 0.6(6) . . . .
B4 B9 B12 B8 38.0(4) . . . .
B4 B9 B12 B10 -99.3(4) . . . .
B4 B9 B12 B11 -61.9(6) . . . .
B5 C1 C2 C3 146.8(5) . . . .
B5 C1 C2 B3 -106.3(5) . . . .
B5 C1 C2 B6 38.4(4) . . . .
B5 C1 C2 B7 -66.5(6) . . . .
B5 C1 C2 B11 -0.3(6) . . . .
B5 C1 C6 C5 -153.6(6) . . . .
B5 C1 B3 C2 101.5(4) . . . .
B5 C1 B3 B4 -36.6(4) . . . .
B5 C1 B3 B7 65.1(5) . . . .
B5 C1 B3 B8 3.1(6) . . . .
B5 C1 B4 B3 141.8(4) . . . .
B5 C1 B4 B8 102.3(4) . . . .
B5 C1 B4 B9 39.1(4) . . . .
B5 C1 B6 C2 -139.0(4) . . . .
B5 C1 B6 B10 -39.0(4) . . . .
B5 C1 B6 B11 -102.7(5) . . . .
B5 B4 B8 B3 100.8(5) . . . .
B5 B4 B8 B7 62.3(6) . . . .
B5 B4 B8 B9 -38.6(4) . . . .
B5 B4 B8 B12 -0.2(6) . . . .
B5 B4 B9 C7 -110.1(5) . . . .
B5 B4 B9 B8 137.1(5) . . . .
B5 B4 B9 B10 37.2(4) . . . .
B5 B4 B9 B12 99.3(5) . . . .
B5 B6 B10 B9 -37.0(4) . . . .
B5 B6 B10 B11 -137.2(5) . . . .
B5 B6 B10 B12 -100.7(5) . . . .
B5 B6 B11 C2 -96.8(4) . . . .
B5 B6 B11 B7 -62.0(6) . . . .
B5 B6 B11 B10 38.6(4) . . . .
B5 B6 B11 B12 1.7(6) . . . .
B5 B9 B10 B6 37.3(4) . . . .
B5 B9 B10 B11 99.9(5) . . . .
B5 B9 B10 B12 137.3(5) . . . .
B5 B9 B12 B7 62.6(6) . . . .
B5 B9 B12 B8 99.9(5) . . . .
B5 B9 B12 B10 -37.3(4) . . . .
B5 B9 B12 B11 0.0(6) . . . .
B5 B10 B11 C2 0.9(6) . . . .
B5 B10 B11 B6 -38.3(4) . . . .
B5 B10 B11 B7 63.8(6) . . . .
B5 B10 B11 B12 100.8(5) . . . .
B5 B10 B12 B7 -63.8(6) . . . .
B5 B10 B12 B8 -0.3(6) . . . .
B5 B10 B12 B9 38.0(4) . . . .
B5 B10 B12 B11 -100.1(5) . . . .
B6 C1 C2 C3 108.4(6) . . . .
B6 C1 C2 B3 -144.7(5) . . . .
B6 C1 C2 B7 -104.9(5) . . . .
B6 C1 C2 B11 -38.7(5) . . . .
B6 C1 C6 C5 -80.0(8) . . . .
B6 C1 B3 C2 32.9(4) . . . .
B6 C1 B3 B4 -105.1(5) . . . .
B6 C1 B3 B7 -3.4(6) . . . .
B6 C1 B3 B8 -65.5(6) . . . .
B6 C1 B4 B3 104.4(5) . . . .
B6 C1 B4 B5 -37.5(4) . . . .
B6 C1 B4 B8 64.8(6) . . . .
B6 C1 B4 B9 1.6(6) . . . .
B6 C1 B5 B4 140.8(5) . . . .
B6 C1 B5 B9 101.9(5) . . . .
B6 C1 B5 B10 38.4(4) . . . .
B6 C2 C3 C4 58.7(9) . . . .
B6 C2 B3 C1 -33.6(4) . . . .
B6 C2 B3 B4 2.6(6) . . . .
B6 C2 B3 B7 103.9(5) . . . .
B6 C2 B3 B8 65.3(6) . . . .
B6 C2 B7 B3 -105.6(5) . . . .
B6 C2 B7 B8 -66.7(6) . . . .
B6 C2 B7 B11 36.2(5) . . . .
B6 C2 B7 B12 -3.4(7) . . . .
B6 C2 B11 B7 -141.4(5) . . . .
B6 C2 B11 B10 -39.2(5) . . . .
B6 C2 B11 B12 -102.2(6) . . . .
B6 B5 B9 C7 -147.0(5) . . . .
B6 B5 B9 B4 101.0(5) . . . .
B6 B5 B9 B8 63.2(5) . . . .
B6 B5 B9 B10 -36.4(4) . . . .
B6 B5 B9 B12 1.0(6) . . . .
B6 B5 B10 B9 138.9(5) . . . .
B6 B5 B10 B11 37.6(4) . . . .
B6 B5 B10 B12 100.8(5) . . . .
B6 B10 B11 C2 39.2(4) . . . .
B6 B10 B11 B7 102.1(5) . . . .
B6 B10 B11 B12 139.1(5) . . . .
B6 B10 B12 B7 0.2(6) . . . .
B6 B10 B12 B8 63.7(6) . . . .
B6 B10 B12 B9 102.0(4) . . . .
B6 B10 B12 B11 -36.1(4) . . . .
B6 B11 B12 B7 -102.1(5) . . . .
B6 B11 B12 B8 -64.7(7) . . . .
B6 B11 B12 B9 -1.1(7) . . . .
B6 B11 B12 B10 36.6(5) . . . .
B7 C2 C3 C4 -154.8(7) . . . .
B7 C2 B3 C1 -137.4(5) . . . .
B7 C2 B3 B4 -101.3(5) . . . .
B7 C2 B3 B8 -38.6(5) . . . .
B7 C2 B6 C1 101.8(5) . . . .
B7 C2 B6 B5 66.5(5) . . . .
B7 C2 B6 B10 3.5(6) . . . .
B7 C2 B6 B11 -36.3(5) . . . .
B7 C2 B11 B6 141.4(5) . . . .
B7 C2 B11 B10 102.2(5) . . . .
B7 C2 B11 B12 39.2(5) . . . .
B7 B3 B4 C1 -96.6(5) . . . .
B7 B3 B4 B5 -62.9(6) . . . .
B7 B3 B4 B8 38.2(4) . . . .
B7 B3 B4 B9 1.5(6) . . . .
B7 B3 B8 B4 -136.9(5) . . . .
B7 B3 B8 B9 -100.6(5) . . . .
B7 B3 B8 B12 -36.7(5) . . . .
B7 B8 B9 C7 148.3(5) . . . .
B7 B8 B9 B4 -100.2(5) . . . .
B7 B8 B9 B5 -62.6(5) . . . .
B7 B8 B9 B10 -0.7(6) . . . .
B7 B8 B9 B12 36.8(4) . . . .
B7 B8 B12 B9 -138.5(5) . . . .
B7 B8 B12 B10 -100.0(5) . . . .
B7 B8 B12 B11 -36.9(5) . . . .
B7 B11 B12 B8 37.4(5) . . . .
B7 B11 B12 B9 101.0(5) . . . .
B7 B11 B12 B10 138.8(5) . . . .
B8 B3 B4 C1 -134.8(4) . . . .
B8 B3 B4 B5 -101.1(5) . . . .
B8 B3 B4 B9 -36.7(4) . . . .
B8 B3 B7 C2 135.7(5) . . . .
B8 B3 B7 B11 102.0(5) . . . .
B8 B3 B7 B12 37.4(5) . . . .
B8 B4 B5 C1 -97.4(5) . . . .
B8 B4 B5 B6 -62.4(5) . . . .
B8 B4 B5 B9 38.6(4) . . . .
B8 B4 B5 B10 0.0(5) . . . .
B8 B4 B9 C7 112.8(6) . . . .
B8 B4 B9 B5 -137.1(5) . . . .
B8 B4 B9 B10 -99.9(5) . . . .
B8 B4 B9 B12 -37.8(5) . . . .
B8 B7 B11 C2 97.6(5) . . . .
B8 B7 B11 B6 62.7(6) . . . .
B8 B7 B11 B10 -0.9(6) . . . .
B8 B7 B11 B12 -38.0(4) . . . .
B8 B7 B12 B9 37.4(4) . . . .
B8 B7 B12 B10 101.4(5) . . . .
B8 B7 B12 B11 138.1(5) . . . .
B8 B9 B10 B5 -99.8(5) . . . .
B8 B9 B10 B6 -62.5(5) . . . .
B8 B9 B10 B11 0.1(6) . . . .
B8 B9 B10 B12 37.5(4) . . . .
B8 B9 B12 B7 -37.3(5) . . . .
B8 B9 B12 B10 -137.3(5) . . . .
B8 B9 B12 B11 -99.9(6) . . . .
B9 C7 C8 C9 179.2(5) . . . .
B9 C7 C12 C11 -179.6(6) . . . .
B9 B4 B5 C1 -136.0(4) . . . .
B9 B4 B5 B6 -101.0(5) . . . .
B9 B4 B5 B10 -38.5(4) . . . .
B9 B4 B8 B3 139.4(5) . . . .
B9 B4 B8 B7 100.9(5) . . . .
B9 B4 B8 B12 38.4(4) . . . .
B9 B5 B6 C1 -98.5(5) . . . .
B9 B5 B6 C2 -63.2(5) . . . .
B9 B5 B6 B10 37.2(4) . . . .
B9 B5 B6 B11 -1.7(6) . . . .
B9 B5 B10 B6 -138.9(5) . . . .
B9 B5 B10 B11 -101.3(5) . . . .
B9 B5 B10 B12 -38.1(4) . . . .
B9 B8 B12 B7 138.5(5) . . . .
B9 B8 B12 B10 38.5(4) . . . .
B9 B8 B12 B11 101.6(5) . . . .
B9 B10 B11 C2 -62.4(6) . . . .
B9 B10 B11 B6 -101.6(4) . . . .
B9 B10 B11 B7 0.5(6) . . . .
B9 B10 B11 B12 37.5(4) . . . .
B9 B10 B12 B7 -101.9(5) . . . .
B9 B10 B12 B8 -38.3(4) . . . .
B9 B10 B12 B11 -138.2(5) . . . .
B10 B5 B6 C1 -135.7(5) . . . .
B10 B5 B6 C2 -100.4(5) . . . .
B10 B5 B6 B11 -38.9(5) . . . .
B10 B5 B9 C7 -110.6(6) . . . .
B10 B5 B9 B4 137.4(4) . . . .
B10 B5 B9 B8 99.6(5) . . . .
B10 B5 B9 B12 37.4(4) . . . .
B10 B6 B11 C2 -135.4(4) . . . .
B10 B6 B11 B7 -100.6(5) . . . .
B10 B6 B11 B12 -36.8(5) . . . .
B10 B9 B12 B7 99.9(5) . . . .
B10 B9 B12 B8 137.3(5) . . . .
B10 B9 B12 B11 37.4(5) . . . .
B10 B11 B12 B7 -138.8(5) . . . .
B10 B11 B12 B8 -101.4(5) . . . .
B10 B11 B12 B9 -37.7(4) . . . .
B11 C2 C3 C4 130.9(8) . . . .
B11 C2 B3 C1 -101.1(5) . . . .
B11 C2 B3 B4 -64.9(6) . . . .
B11 C2 B3 B7 36.3(5) . . . .
B11 C2 B3 B8 -2.3(6) . . . .
B11 C2 B6 C1 138.1(5) . . . .
B11 C2 B6 B5 102.9(5) . . . .
B11 C2 B6 B10 39.8(4) . . . .
B11 C2 B7 B3 -141.8(5) . . . .
B11 C2 B7 B8 -102.9(5) . . . .
B11 C2 B7 B12 -39.6(5) . . . .
B11 B6 B10 B5 137.2(5) . . . .
B11 B6 B10 B9 100.2(5) . . . .
B11 B6 B10 B12 36.5(4) . . . .
B11 B7 B8 B3 -100.4(5) . . . .
B11 B7 B8 B4 -62.1(6) . . . .
B11 B7 B8 B9 1.0(6) . . . .
B11 B7 B8 B12 38.2(5) . . . .
B11 B7 B12 B8 -138.1(5) . . . .
B11 B7 B12 B9 -100.7(5) . . . .
B11 B7 B12 B10 -36.6(5) . . . .
B11 B10 B12 B7 36.3(5) . . . .
B11 B10 B12 B8 99.8(6) . . . .
B11 B10 B12 B9 138.2(5) . . . .
B12 B7 B8 B3 -138.6(5) . . . .
B12 B7 B8 B4 -100.3(5) . . . .
B12 B7 B8 B9 -37.3(4) . . . .
B12 B7 B11 C2 135.6(5) . . . .
B12 B7 B11 B6 100.7(5) . . . .
B12 B7 B11 B10 37.1(4) . . . .
B12 B8 B9 C7 111.5(6) . . . .
B12 B8 B9 B4 -137.0(5) . . . .
B12 B8 B9 B5 -99.4(5) . . . .
B12 B8 B9 B10 -37.5(4) . . . .
B12 B9 B10 B5 -137.3(5) . . . .
B12 B9 B10 B6 -100.0(5) . . . .
B12 B9 B10 B11 -37.4(4) . . . .
B12 B10 B11 C2 -99.8(5) . . . .
B12 B10 B11 B6 -139.1(5) . . . .
B12 B10 B11 B7 -37.0(4) . . . .
